data_1520069
loop_
_publ_author_name
'Zhang, Yuanyuan'
'MacIntosh, Alex D.'
'Wong, Janice L.'
'Bielinski, Elizabeth A.'
'Williard, Paul G.'
'Mercado, Brandon Q.'
'Hazari, Nilay'
'Bernskoetter, Wesley H.'

_publ_section_title
;
 Iron catalyzed CO2hydrogenation to formate enhanced by Lewis acid
 co-catalysts
;
_journal_issue 7
_journal_name_full 'Chem. Sci.'
_journal_page_first 4291
_journal_paper_doi 10.1039/C5SC01467K
_journal_volume 6
_journal_year 2015
_chemical_formula_sum 'C17 H39 Cl2 Fe N P2'
_chemical_formula_weight 446.18
_chemical_name_common wb11aug14
_chemical_name_systematic ': (iPrPNMeP)FeCl2'
_space_group_crystal_system orthorhombic
_space_group_IT_number 19
_space_group_name_Hall 'P 2ac 2ab'
_space_group_name_H-M_alt 'P 21 21 21'
_symmetry_space_group_name_Hall 'P 2ac 2ab'
_symmetry_space_group_name_H-M 'P 21 21 21'
_atom_sites_solution_hydrogens geom
_audit_update_record
;
2015-04-22 deposited with the CCDC.
2015-05-15 downloaded from the CCDC.
;
_cell_angle_alpha 90
_cell_angle_beta 90
_cell_angle_gamma 90
_cell_formula_units_Z 4
_cell_length_a 10.9222(5)
_cell_length_b 11.7618(5)
_cell_length_c 17.7375(8)
_cell_measurement_reflns_used 5652
_cell_measurement_temperature 183.(2)
_cell_measurement_theta_max 28.1156
_cell_measurement_theta_min 2.7943
_cell_volume 2278.64(18)
_computing_cell_refinement 'SAINT V8.34A (Bruker AXS Inc., 2013)'
_computing_data_reduction 'SAINT V8.34A (Bruker AXS Inc., 2013)'
_computing_structure_refinement 'SHELXL-2014 (Sheldrick, 2014)'
_diffrn_ambient_temperature 183.(2)
_diffrn_detector_area_resol_mean 10.4167
_diffrn_measured_fraction_theta_full 0.999
_diffrn_measured_fraction_theta_max 0.999
_diffrn_radiation_wavelength 0.71073
_diffrn_reflns_av_R_equivalents 0.0210
_diffrn_reflns_av_unetI/netI 0.0229
_diffrn_reflns_limit_h_max 12
_diffrn_reflns_limit_h_min -12
_diffrn_reflns_limit_k_max 13
_diffrn_reflns_limit_k_min -13
_diffrn_reflns_limit_l_max 20
_diffrn_reflns_limit_l_min -20
_diffrn_reflns_number 18815
_diffrn_reflns_theta_full 24.70
_diffrn_reflns_theta_max 24.70
_diffrn_reflns_theta_min 2.08
_exptl_absorpt_coefficient_mu 1.037
_exptl_absorpt_correction_T_max 0.87
_exptl_absorpt_correction_T_min 0.79
_exptl_absorpt_correction_type multi-scan
_exptl_absorpt_process_details 'SADABS V2014/2 (Bruker AXS Inc.)'
_exptl_crystal_colour 'clear pale gold-bronze'
_exptl_crystal_density_diffrn 1.301
_exptl_crystal_density_method 'not measured'
_exptl_crystal_description brick
_exptl_crystal_F_000 952
_exptl_crystal_size_max 0.200
_exptl_crystal_size_mid 0.180
_exptl_crystal_size_min 0.140
_refine_diff_density_max 0.303
_refine_diff_density_min -0.141
_refine_ls_abs_structure_details
;
Flack x determined using 1561 quotients [(I+)-(I-)]/[(I+)+(I-)]
(Parsons, Flack and Wagner, Acta Cryst. B69 (2013) 249-259).
;
_refine_ls_abs_structure_Flack 0.013(5)
_refine_ls_extinction_method none
_refine_ls_goodness_of_fit_ref 1.004
_refine_ls_hydrogen_treatment constr
_refine_ls_matrix_type full
_refine_ls_number_parameters 217
_refine_ls_number_reflns 3864
_refine_ls_number_restraints 0
_refine_ls_restrained_S_all 1.004
_refine_ls_R_factor_all 0.0204
_refine_ls_R_factor_gt 0.0185
_refine_ls_shift/su_max 0.001
_refine_ls_shift/su_mean 0.000
_refine_ls_structure_factor_coef Fsqd
_refine_ls_weighting_details 'w=1/[\s^2^(Fo^2^)+(0.0240P)^2^+0.4357P] where P=(Fo^2^+2Fc^2^)/3'
_refine_ls_weighting_scheme calc
_refine_ls_wR_factor_gt 0.0442
_refine_ls_wR_factor_ref 0.0450
_reflns_number_gt 3707
_reflns_number_total 3864
_reflns_threshold_expression 'I > 2\s(I)'
_cod_data_source_file c5sc01467k2.cif
_cod_data_source_block I
_cod_depositor_comments 'Adding full bibliography for 1520069--1520075.cif.'
_cod_database_code 1520069

loop_
_space_group_symop_operation_xyz
'x, y, z'
'x+1/2, -y+1/2, -z'
'-x, y+1/2, -z+1/2'
'-x+1/2, -y, z+1/2'

loop_
_atom_site_type_symbol
_atom_site_label
_atom_site_fract_x
_atom_site_fract_y
_atom_site_fract_z
_atom_site_U_iso_or_equiv
_atom_site_adp_type
_atom_site_calc_flag
_atom_site_refinement_flags_adp
_atom_site_refinement_flags_posn
_atom_site_occupancy
Fe Fe1 0.95919(3) -0.00434(3) 0.91488(2) 0.01579(9) Uani d . . 1
Cl Cl1 0.95769(7) -0.17522(5) 0.85258(4) 0.03041(16) Uani d . . 1
Cl Cl2 0.88205(5) 0.08073(6) 1.02498(3) 0.02564(15) Uani d . . 1
P P1 1.16671(6) -0.03733(5) 0.98020(4) 0.01937(15) Uani d . . 1
P P2 0.78441(6) 0.08406(5) 0.83719(4) 0.01755(14) Uani d . . 1
N N1 1.05465(18) 0.15179(17) 0.87588(11) 0.0174(4) Uani d . . 1
C C1 1.2413(2) 0.0972(2) 0.95077(15) 0.0245(6) Uani d . . 1
H H23 1.2952 0.1247 0.9918 0.029 Uiso calc U R 1
H H22 1.2928 0.0831 0.9058 0.029 Uiso calc U R 1
C C2 1.1453(2) 0.1888(2) 0.93232(16) 0.0279(6) Uani d . . 1
H H1 1.1018 0.2101 0.9793 0.033 Uiso calc U R 1
H H21 1.1877 0.2575 0.9133 0.033 Uiso calc U R 1
C C3 1.1155(3) 0.1294(3) 0.80289(15) 0.0319(7) Uani d . . 1
H H3A 1.1614 0.197 0.7872 0.048 Uiso calc U R 1
H H3B 1.0536 0.1113 0.7647 0.048 Uiso calc U R 1
H H3C 1.1718 0.0651 0.8083 0.048 Uiso calc U R 1
C C4 0.9645(3) 0.2459(2) 0.86751(15) 0.0255(6) Uani d . . 1
H H19 1.0081 0.3146 0.8496 0.031 Uiso calc U R 1
H H2 0.9296 0.2635 0.9177 0.031 Uiso calc U R 1
C C5 0.8600(2) 0.2198(2) 0.81324(15) 0.0235(6) Uani d . . 1
H H17 0.8923 0.2156 0.7612 0.028 Uiso calc U R 1
H H18 0.7991 0.2821 0.8152 0.028 Uiso calc U R 1
C C6 0.6486(2) 0.1349(2) 0.89037(15) 0.0253(6) Uani d . . 1
H H9 0.6806 0.1923 0.927 0.03 Uiso calc U R 1
C C7 0.5525(3) 0.1976(3) 0.84321(18) 0.0377(7) Uani d . . 1
H H3 0.5095 0.1431 0.8109 0.056 Uiso calc U R 1
H H4 0.5929 0.2549 0.8118 0.056 Uiso calc U R 1
H H5 0.4936 0.2349 0.8768 0.056 Uiso calc U R 1
C C8 0.5912(2) 0.0415(3) 0.93831(17) 0.0357(7) Uani d . . 1
H H6 0.5293 0.0747 0.9717 0.053 Uiso calc U R 1
H H7 0.6548 0.0046 0.9687 0.053 Uiso calc U R 1
H H8 0.5525 -0.015 0.9054 0.053 Uiso calc U R 1
C C9 0.7269(2) 0.0334(2) 0.74452(15) 0.0257(6) Uani d . . 1
H H16 0.6727 0.0935 0.7227 0.031 Uiso calc U R 1
C C10 0.6523(3) -0.0750(3) 0.75390(17) 0.0414(8) Uani d . . 1
H H10 0.6261 -0.1024 0.7043 0.062 Uiso calc U R 1
H H12 0.5801 -0.0592 0.785 0.062 Uiso calc U R 1
H H11 0.7026 -0.1332 0.7785 0.062 Uiso calc U R 1
C C11 0.8335(3) 0.0129(3) 0.69002(14) 0.0345(7) Uani d . . 1
H H15 0.8912 -0.0412 0.7125 0.052 Uiso calc U R 1
H H14 0.8756 0.0849 0.6801 0.052 Uiso calc U R 1
H H13 0.802 -0.0183 0.6426 0.052 Uiso calc U R 1
C C12 1.1743(2) -0.0234(2) 1.08433(14) 0.0293(6) Uani d . . 1
H H27 1.1436 0.0547 1.0961 0.035 Uiso calc U R 1
C C13 1.3039(3) -0.0297(3) 1.11731(16) 0.0388(8) Uani d . . 1
H H25 1.3029 -0.0016 1.1693 0.058 Uiso calc U R 1
H H24 1.3592 0.0173 1.087 0.058 Uiso calc U R 1
H H26 1.3322 -0.1087 1.1167 0.058 Uiso calc U R 1
C C14 1.0877(3) -0.1056(3) 1.12511(18) 0.0500(9) Uani d . . 1
H H28 1.1189 -0.1834 1.1204 0.075 Uiso calc U R 1
H H30 1.006 -0.1011 1.1024 0.075 Uiso calc U R 1
H H29 1.0827 -0.0849 1.1785 0.075 Uiso calc U R 1
C C15 1.2794(3) -0.1482(2) 0.95337(17) 0.0321(7) Uani d . . 1
H H34 1.3589 -0.1311 0.9788 0.038 Uiso calc U R 1
C C16 1.2342(3) -0.2646(2) 0.9803(2) 0.0468(9) Uani d . . 1
H H32 1.1513 -0.278 0.9611 0.07 Uiso calc U R 1
H H33 1.2333 -0.2663 1.0355 0.07 Uiso calc U R 1
H H31 1.2892 -0.3239 0.9614 0.07 Uiso calc U R 1
C C17 1.3003(3) -0.1500(3) 0.86827(17) 0.0414(8) Uani d . . 1
H H36 1.3589 -0.2101 0.8557 0.062 Uiso calc U R 1
H H37 1.3329 -0.0763 0.852 0.062 Uiso calc U R 1
H H35 1.2225 -0.1646 0.8425 0.062 Uiso calc U R 1

loop_
_atom_site_aniso_label
_atom_site_aniso_U_11
_atom_site_aniso_U_22
_atom_site_aniso_U_33
_atom_site_aniso_U_12
_atom_site_aniso_U_13
_atom_site_aniso_U_23
Fe1 0.01646(17) 0.01379(17) 0.01712(17) -0.00109(15) 0.00059(14) -0.00198(14)
Cl1 0.0319(4) 0.0211(3) 0.0382(4) 0.0034(3) -0.0080(3) -0.0115(3)
Cl2 0.0245(3) 0.0343(4) 0.0181(3) 0.0027(3) 0.0030(3) -0.0049(3)
P1 0.0191(3) 0.0189(3) 0.0200(3) 0.0008(2) -0.0035(3) -0.0014(3)
P2 0.0169(3) 0.0180(3) 0.0177(3) 0.0021(3) -0.0015(3) -0.0033(3)
N1 0.0181(11) 0.0175(11) 0.0165(10) -0.0011(9) -0.0009(9) 0.0011(8)
C1 0.0178(13) 0.0290(15) 0.0268(14) -0.0051(11) -0.0074(11) 0.0033(12)
C2 0.0286(15) 0.0246(15) 0.0305(16) -0.0069(12) -0.0049(12) 0.0011(12)
C3 0.0290(16) 0.0405(17) 0.0260(15) 0.0014(13) 0.0028(13) 0.0064(13)
C4 0.0259(14) 0.0193(13) 0.0313(15) -0.0021(12) 0.0027(13) 0.0027(11)
C5 0.0241(14) 0.0216(14) 0.0249(14) 0.0006(11) -0.0028(11) 0.0033(11)
C6 0.0209(14) 0.0310(15) 0.0240(14) 0.0050(12) -0.0002(11) -0.0074(11)
C7 0.0262(15) 0.0449(18) 0.0419(18) 0.0167(14) -0.0016(15) -0.0070(14)
C8 0.0213(13) 0.0490(19) 0.0367(16) -0.0027(12) 0.0042(12) 0.0011(14)
C9 0.0268(14) 0.0277(15) 0.0226(14) 0.0054(11) -0.0085(11) -0.0046(11)
C10 0.0456(18) 0.0392(18) 0.0394(17) -0.0089(15) -0.0095(15) -0.0167(15)
C11 0.0428(16) 0.0405(18) 0.0201(13) 0.0081(15) -0.0036(12) -0.0106(13)
C12 0.0376(15) 0.0294(15) 0.0210(13) 0.0090(12) -0.0050(12) 0.0012(12)
C13 0.052(2) 0.0350(18) 0.0294(16) 0.0071(15) -0.0196(14) -0.0009(13)
C14 0.053(2) 0.062(2) 0.0350(18) 0.0075(18) 0.0068(15) 0.0210(17)
C15 0.0233(14) 0.0329(17) 0.0400(18) 0.0101(12) -0.0087(13) -0.0110(13)
C16 0.057(2) 0.0261(17) 0.058(2) 0.0137(15) -0.0150(18) -0.0059(16)
C17 0.0310(17) 0.048(2) 0.0447(19) 0.0099(15) 0.0001(14) -0.0212(16)

loop_
_atom_type_symbol
_atom_type_description
_atom_type_scat_dispersion_real
_atom_type_scat_dispersion_imag
_atom_type_scat_source
C C 0.0033 0.0016 'International Tables Vol C Tables 4.2.6.8 and 6.1.1.4'
H H 0.0000 0.0000 'International Tables Vol C Tables 4.2.6.8 and 6.1.1.4'
N N 0.0061 0.0033 'International Tables Vol C Tables 4.2.6.8 and 6.1.1.4'
P P 0.1023 0.0942 'International Tables Vol C Tables 4.2.6.8 and 6.1.1.4'
Cl Cl 0.1484 0.1585 'International Tables Vol C Tables 4.2.6.8 and 6.1.1.4'
Fe Fe 0.3463 0.8444 'International Tables Vol C Tables 4.2.6.8 and 6.1.1.4'

loop_
_geom_angle_atom_site_label_1
_geom_angle_atom_site_label_2
_geom_angle_atom_site_label_3
_geom_angle
N1 Fe1 Cl1 125.28(6)
N1 Fe1 Cl2 94.30(5)
Cl1 Fe1 Cl2 140.42(3)
N1 Fe1 P2 81.22(5)
Cl1 Fe1 P2 95.21(2)
Cl2 Fe1 P2 90.40(2)
N1 Fe1 P1 81.47(5)
Cl1 Fe1 P1 95.22(2)
Cl2 Fe1 P1 90.33(2)
P2 Fe1 P1 162.68(2)
C15 P1 C1 103.66(13)
C15 P1 C12 106.72(13)
C1 P1 C12 100.67(13)
C15 P1 Fe1 125.06(9)
C1 P1 Fe1 97.56(8)
C12 P1 Fe1 118.28(9)
C5 P2 C6 101.29(12)
C5 P2 C9 102.98(12)
C6 P2 C9 106.43(12)
C5 P2 Fe1 98.10(8)
C6 P2 Fe1 116.78(9)
C9 P2 Fe1 126.50(8)
C2 N1 C3 110.2(2)
C2 N1 C4 106.98(19)
C3 N1 C4 110.0(2)
C2 N1 Fe1 110.36(14)
C3 N1 Fe1 109.65(16)
C4 N1 Fe1 109.58(15)
C2 C1 P1 110.94(17)
C2 C1 H23 109.5
P1 C1 H23 109.5
C2 C1 H22 109.5
P1 C1 H22 109.5
H23 C1 H22 108.0
N1 C2 C1 113.3(2)
N1 C2 H1 108.9
C1 C2 H1 108.9
N1 C2 H21 108.9
C1 C2 H21 108.9
H1 C2 H21 107.7
N1 C3 H3A 109.5
N1 C3 H3B 109.5
H3A C3 H3B 109.5
N1 C3 H3C 109.5
H3A C3 H3C 109.5
H3B C3 H3C 109.5
N1 C4 C5 114.1(2)
N1 C4 H19 108.7
C5 C4 H19 108.7
N1 C4 H2 108.7
C5 C4 H2 108.7
H19 C4 H2 107.6
C4 C5 P2 111.31(17)
C4 C5 H17 109.4
P2 C5 H17 109.4
C4 C5 H18 109.4
P2 C5 H18 109.4
H17 C5 H18 108.0
C8 C6 C7 111.7(2)
C8 C6 P2 112.34(19)
C7 C6 P2 115.15(19)
C8 C6 H9 105.6
C7 C6 H9 105.6
P2 C6 H9 105.6
C6 C7 H3 109.5
C6 C7 H4 109.5
H3 C7 H4 109.5
C6 C7 H5 109.5
H3 C7 H5 109.5
H4 C7 H5 109.5
C6 C8 H6 109.5
C6 C8 H7 109.5
H6 C8 H7 109.5
C6 C8 H8 109.5
H6 C8 H8 109.5
H7 C8 H8 109.5
C10 C9 C11 110.1(2)
C10 C9 P2 110.66(19)
C11 C9 P2 110.62(18)
C10 C9 H16 108.5
C11 C9 H16 108.5
P2 C9 H16 108.5
C9 C10 H10 109.5
C9 C10 H12 109.5
H10 C10 H12 109.5
C9 C10 H11 109.5
H10 C10 H11 109.5
H12 C10 H11 109.5
C9 C11 H15 109.5
C9 C11 H14 109.5
H15 C11 H14 109.5
C9 C11 H13 109.5
H15 C11 H13 109.5
H14 C11 H13 109.5
C13 C12 C14 111.1(2)
C13 C12 P1 114.63(19)
C14 C12 P1 112.7(2)
C13 C12 H27 105.9
C14 C12 H27 105.9
P1 C12 H27 105.9
C12 C13 H25 109.5
C12 C13 H24 109.5
H25 C13 H24 109.5
C12 C13 H26 109.5
H25 C13 H26 109.5
H24 C13 H26 109.5
C12 C14 H28 109.5
C12 C14 H30 109.5
H28 C14 H30 109.5
C12 C14 H29 109.5
H28 C14 H29 109.5
H30 C14 H29 109.5
C16 C15 C17 110.1(3)
C16 C15 P1 109.6(2)
C17 C15 P1 111.3(2)
C16 C15 H34 108.6
C17 C15 H34 108.6
P1 C15 H34 108.6
C15 C16 H32 109.5
C15 C16 H33 109.5
H32 C16 H33 109.5
C15 C16 H31 109.5
H32 C16 H31 109.5
H33 C16 H31 109.5
C15 C17 H36 109.5
C15 C17 H37 109.5
H36 C17 H37 109.5
C15 C17 H35 109.5
H36 C17 H35 109.5
H37 C17 H35 109.5

loop_
_geom_bond_atom_site_label_1
_geom_bond_atom_site_label_2
_geom_bond_distance
Fe1 N1 2.222(2)
Fe1 Cl1 2.2936(7)
Fe1 Cl2 2.3505(7)
Fe1 P2 2.5738(7)
Fe1 P1 2.5749(7)
P1 C15 1.855(3)
P1 C1 1.855(3)
P1 C12 1.856(3)
P2 C5 1.847(3)
P2 C6 1.857(3)
P2 C9 1.857(3)
N1 C2 1.474(3)
N1 C3 1.479(3)
N1 C4 1.488(3)
C1 C2 1.539(4)
C1 H23 0.99
C1 H22 0.99
C2 H1 0.99
C2 H21 0.99
C3 H3A 0.98
C3 H3B 0.98
C3 H3C 0.98
C4 C5 1.525(4)
C4 H19 0.99
C4 H2 0.99
C5 H17 0.99
C5 H18 0.99
C6 C8 1.524(4)
C6 C7 1.532(4)
C6 H9 1.0
C7 H3 0.98
C7 H4 0.98
C7 H5 0.98
C8 H6 0.98
C8 H7 0.98
C8 H8 0.98
C9 C10 1.523(4)
C9 C11 1.532(4)
C9 H16 1.0
C10 H10 0.98
C10 H12 0.98
C10 H11 0.98
C11 H15 0.98
C11 H14 0.98
C11 H13 0.98
C12 C13 1.533(4)
C12 C14 1.534(4)
C12 H27 1.0
C13 H25 0.98
C13 H24 0.98
C13 H26 0.98
C14 H28 0.98
C14 H30 0.98
C14 H29 0.98
C15 C16 1.531(4)
C15 C17 1.527(4)
C15 H34 1.0
C16 H32 0.98
C16 H33 0.98
C16 H31 0.98
C17 H36 0.98
C17 H37 0.98
C17 H35 0.98

loop_
_geom_torsion_atom_site_label_1
_geom_torsion_atom_site_label_2
_geom_torsion_atom_site_label_3
_geom_torsion_atom_site_label_4
_geom_torsion
C15 P1 C1 C2 152.6(2)
C12 P1 C1 C2 -97.1(2)
Fe1 P1 C1 C2 23.61(19)
C3 N1 C2 C1 -63.7(3)
C4 N1 C2 C1 176.7(2)
Fe1 N1 C2 C1 57.5(2)
P1 C1 C2 N1 -54.6(3)
C2 N1 C4 C5 -177.5(2)
C3 N1 C4 C5 62.8(3)
Fe1 N1 C4 C5 -57.8(2)
N1 C4 C5 P2 52.4(3)
C6 P2 C5 C4 98.9(2)
C9 P2 C5 C4 -151.08(19)
Fe1 P2 C5 C4 -20.59(19)
C5 P2 C6 C8 -161.65(19)
C9 P2 C6 C8 91.0(2)
Fe1 P2 C6 C8 -56.5(2)
C5 P2 C6 C7 68.9(2)
C9 P2 C6 C7 -38.4(2)
Fe1 P2 C6 C7 174.11(18)
C5 P2 C9 C10 -175.66(19)
C6 P2 C9 C10 -69.5(2)
Fe1 P2 C9 C10 73.8(2)
C5 P2 C9 C11 62.1(2)
C6 P2 C9 C11 168.17(19)
Fe1 P2 C9 C11 -48.5(2)
C15 P1 C12 C13 39.9(2)
C1 P1 C12 C13 -68.0(2)
Fe1 P1 C12 C13 -172.70(17)
C15 P1 C12 C14 -88.4(2)
C1 P1 C12 C14 163.7(2)
Fe1 P1 C12 C14 59.0(2)
C1 P1 C15 C16 175.5(2)
C12 P1 C15 C16 69.7(2)
Fe1 P1 C15 C16 -74.9(2)
C1 P1 C15 C17 -62.5(2)
C12 P1 C15 C17 -168.3(2)
Fe1 P1 C15 C17 47.1(3)
